data_7001993
loop_
_publ_author_name
'Binobaid, Abeer'
'Iglesias, Manuel'
'Beetstra, Dirk J.'
'Kariuki, Benson'
'Dervisi, Athanasia'
'Fallis, Ian A.'
'Cavell, Kingsley J.'

_publ_section_title
;
 Expanded ring and functionalised expanded ring N-heterocyclic carbenes
 as ligands in catalysis
;
_journal_issue 35
_journal_name_full 'Dalton Transactions'
_journal_page_first 7099
_journal_paper_doi 10.1039/b909834h
_journal_year 2009
_chemical_formula_moiety 'C23 H31 N2 S, Br'
_chemical_formula_sum 'C23 H31 Br N2 S'
_chemical_formula_weight 447.47
_chemical_name_systematic
;
?
;
_space_group_IT_number 14
_symmetry_cell_setting monoclinic
_symmetry_space_group_name_Hall '-P 2yn'
_symmetry_space_group_name_H-M 'P 1 21/n 1'
_atom_sites_solution_hydrogens geom
_atom_sites_solution_primary direct
_atom_sites_solution_secondary difmap
_audit_creation_method SHELXL-97
_cell_angle_alpha 90.00
_cell_angle_beta 97.7000(10)
_cell_angle_gamma 90.00
_cell_formula_units_Z 4
_cell_length_a 9.00230(10)
_cell_length_b 14.4043(2)
_cell_length_c 17.6548(3)
_cell_measurement_reflns_used 3819
_cell_measurement_temperature 150(2)
_cell_measurement_theta_max 27.54
_cell_measurement_theta_min 3.05
_cell_volume 2268.69(6)
_computing_cell_refinement DENZO/SCALEPACK
_computing_data_collection 'cOLLECT,Nonius BV, 1997-2001'
_computing_data_reduction DENZO/SCALEPACK
_computing_structure_refinement SHELXL-97
_computing_structure_solution SHELXs-97
_diffrn_ambient_temperature 150(2)
_diffrn_measured_fraction_theta_full 0.993
_diffrn_measured_fraction_theta_max 0.993
_diffrn_measurement_device_type 'Nonius KappaCCD'
_diffrn_measurement_method 'CCD scans'
_diffrn_radiation_monochromator graphite
_diffrn_radiation_source 'fine-focus sealed tube'
_diffrn_radiation_type MoK\a
_diffrn_radiation_wavelength 0.71073
_diffrn_reflns_av_R_equivalents 0.2138
_diffrn_reflns_av_sigmaI/netI 0.0995
_diffrn_reflns_limit_h_max 11
_diffrn_reflns_limit_h_min -11
_diffrn_reflns_limit_k_max 18
_diffrn_reflns_limit_k_min -18
_diffrn_reflns_limit_l_max 22
_diffrn_reflns_limit_l_min -22
_diffrn_reflns_number 37229
_diffrn_reflns_theta_full 27.54
_diffrn_reflns_theta_max 27.54
_diffrn_reflns_theta_min 3.05
_exptl_absorpt_coefficient_mu 1.914
_exptl_absorpt_correction_T_max 0.8317
_exptl_absorpt_correction_T_min 0.7008
_exptl_absorpt_correction_type empirical
_exptl_absorpt_process_details Denzo/Scalepack
_exptl_crystal_colour colourless
_exptl_crystal_density_diffrn 1.310
_exptl_crystal_density_method 'not measured'
_exptl_crystal_description needle
_exptl_crystal_F_000 936
_exptl_crystal_size_max 0.30
_exptl_crystal_size_mid 0.30
_exptl_crystal_size_min 0.10
_refine_diff_density_max 0.800
_refine_diff_density_min -1.247
_refine_diff_density_rms 0.093
_refine_ls_extinction_method none
_refine_ls_goodness_of_fit_ref 1.030
_refine_ls_hydrogen_treatment constr
_refine_ls_matrix_type full
_refine_ls_number_parameters 249
_refine_ls_number_reflns 5195
_refine_ls_number_restraints 0
_refine_ls_restrained_S_all 1.030
_refine_ls_R_factor_all 0.0859
_refine_ls_R_factor_gt 0.0585
_refine_ls_shift/su_max 0.001
_refine_ls_shift/su_mean 0.000
_refine_ls_structure_factor_coef Fsqd
_refine_ls_weighting_details 'calc w=1/[\s^2^(Fo^2^)+(0.0461P)^2^+2.3410P] where P=(Fo^2^+2Fc^2^)/3'
_refine_ls_weighting_scheme calc
_refine_ls_wR_factor_gt 0.1346
_refine_ls_wR_factor_ref 0.1498
_reflns_number_gt 3819
_reflns_number_total 5195
_reflns_threshold_expression >2sigma(I)
_cod_data_source_file b909834h.txt
_cod_data_source_block kjc0810
_cod_depositor_comments
;
The following automatic conversions were performed:
'_symmetry_cell_setting' value 'Monoclinic' changed to 'monoclinic'
according to '/home/saulius/struct/CIF-dictionaries/cif_core.dic'
dictionary named 'cif_core.dic' version 2.4.1 from 2010-06-29.

Automatic conversion script
Id: cif_fix_enum 1527 2010-12-29 10:47:43Z saulius 
;
_cod_original_sg_symbol_H-M P21/n
_cod_database_code 7001993

loop_
_symmetry_equiv_pos_as_xyz
'x, y, z'
'-x+1/2, y+1/2, -z+1/2'
'-x, -y, -z'
'x-1/2, -y-1/2, z-1/2'

loop_
_atom_site_label
_atom_site_type_symbol
_atom_site_fract_x
_atom_site_fract_y
_atom_site_fract_z
_atom_site_U_iso_or_equiv
_atom_site_adp_type
_atom_site_occupancy
_atom_site_symmetry_multiplicity
_atom_site_calc_flag
_atom_site_refinement_flags
_atom_site_disorder_assembly
_atom_site_disorder_group
Br1 Br 0.18589(5) 0.61480(3) 0.64878(2) 0.04313(16) Uani 1 1 d . . .
S2 S 0.31060(9) 0.60867(7) 0.37840(6) 0.0335(2) Uani 1 1 d . . .
C3 C 0.4857(4) 0.6247(2) 0.4343(2) 0.0249(7) Uani 1 1 d . . .
C4 C 0.6092(3) 0.6364(2) 0.39415(19) 0.0229(7) Uani 1 1 d . . .
N5 N 0.5822(3) 0.64543(18) 0.31258(15) 0.0219(6) Uani 1 1 d . . .
C6 C 0.6204(3) 0.5779(2) 0.26808(18) 0.0208(6) Uani 1 1 d . . .
H6 H 0.6680 0.5244 0.2917 0.025 Uiso 1 1 calc R . .
N7 N 0.5960(3) 0.58082(17) 0.19325(15) 0.0204(5) Uani 1 1 d . . .
C8 C 0.6570(3) 0.5100(2) 0.14825(17) 0.0216(6) Uani 1 1 d . . .
C9 C 0.8041(3) 0.5216(2) 0.13136(18) 0.0247(7) Uani 1 1 d . . .
C10 C 0.8570(4) 0.4539(2) 0.08497(19) 0.0283(7) Uani 1 1 d . . .
H10 H 0.9555 0.4593 0.0718 0.034 Uiso 1 1 calc R . .
C11 C 0.7702(4) 0.3800(2) 0.0581(2) 0.0321(8) Uani 1 1 d . . .
H11 H 0.8091 0.3352 0.0265 0.038 Uiso 1 1 calc R . .
C12 C 0.6265(4) 0.3696(2) 0.0764(2) 0.0307(8) Uani 1 1 d . . .
H12 H 0.5682 0.3175 0.0575 0.037 Uiso 1 1 calc R . .
C13 C 0.5662(4) 0.4347(2) 0.12213(19) 0.0260(7) Uani 1 1 d . . .
C14 C 0.4122(4) 0.4205(3) 0.1464(2) 0.0334(8) Uani 1 1 d . . .
H14 H 0.3787 0.4813 0.1656 0.040 Uiso 1 1 calc R . .
C15 C 0.2959(4) 0.3898(3) 0.0801(3) 0.0477(11) Uani 1 1 d . . .
H15A H 0.2909 0.4356 0.0388 0.072 Uiso 1 1 calc R . .
H15B H 0.1975 0.3847 0.0978 0.072 Uiso 1 1 calc R . .
H15C H 0.3246 0.3293 0.0612 0.072 Uiso 1 1 calc R . .
C17 C 0.4201(5) 0.3507(4) 0.2119(3) 0.0617(13) Uani 1 1 d . . .
H17A H 0.4504 0.2900 0.1943 0.093 Uiso 1 1 calc R . .
H17B H 0.3214 0.3456 0.2292 0.093 Uiso 1 1 calc R . .
H17C H 0.4936 0.3719 0.2544 0.093 Uiso 1 1 calc R . .
C18 C 0.9029(4) 0.6007(2) 0.1631(2) 0.0322(8) Uani 1 1 d . . .
H18 H 0.8378 0.6469 0.1853 0.039 Uiso 1 1 calc R . .
C19 C 1.0194(5) 0.5665(3) 0.2281(3) 0.0554(12) Uani 1 1 d . . .
H19A H 0.9686 0.5359 0.2670 0.083 Uiso 1 1 calc R . .
H19B H 1.0774 0.6194 0.2511 0.083 Uiso 1 1 calc R . .
H19C H 1.0870 0.5223 0.2079 0.083 Uiso 1 1 calc R . .
C20 C 0.9791(5) 0.6505(3) 0.1039(3) 0.0546(12) Uani 1 1 d . . .
H20A H 1.0465 0.6074 0.0822 0.082 Uiso 1 1 calc R . .
H20B H 1.0370 0.7029 0.1277 0.082 Uiso 1 1 calc R . .
H20C H 0.9034 0.6734 0.0631 0.082 Uiso 1 1 calc R . .
C21 C 0.5165(3) 0.6591(2) 0.15131(18) 0.0249(7) Uani 1 1 d . . .
H21A H 0.4505 0.6351 0.1062 0.030 Uiso 1 1 calc R . .
H21B H 0.5902 0.7018 0.1331 0.030 Uiso 1 1 calc R . .
C22 C 0.4235(3) 0.7112(2) 0.2026(2) 0.0277(7) Uani 1 1 d . . .
H22A H 0.3358 0.6732 0.2113 0.033 Uiso 1 1 calc R . .
H22B H 0.3863 0.7697 0.1774 0.033 Uiso 1 1 calc R . .
C23 C 0.5169(4) 0.7328(2) 0.27822(19) 0.0255(7) Uani 1 1 d . . .
H23A H 0.5980 0.7766 0.2703 0.031 Uiso 1 1 calc R . .
H23B H 0.4534 0.7622 0.3131 0.031 Uiso 1 1 calc R . .
C24 C 0.7535(4) 0.6408(2) 0.4319(2) 0.0284(7) Uani 1 1 d . . .
H24 H 0.8354 0.6472 0.4036 0.034 Uiso 1 1 calc R . .
C25 C 0.7797(4) 0.6359(2) 0.5112(2) 0.0326(8) Uani 1 1 d . . .
H25 H 0.8790 0.6381 0.5373 0.039 Uiso 1 1 calc R . .
C26 C 0.6580(4) 0.6277(2) 0.5514(2) 0.0314(8) Uani 1 1 d . . .
H26 H 0.6744 0.6263 0.6057 0.038 Uiso 1 1 calc R . .
C27 C 0.5129(4) 0.6214(2) 0.5137(2) 0.0298(8) Uani 1 1 d . . .
H27 H 0.4314 0.6147 0.5424 0.036 Uiso 1 1 calc R . .
C28 C 0.1814(4) 0.6006(3) 0.4478(2) 0.0408(9) Uani 1 1 d . . .
H28A H 0.2197 0.5561 0.4876 0.061 Uiso 1 1 calc R . .
H28B H 0.0836 0.5797 0.4225 0.061 Uiso 1 1 calc R . .
H28C H 0.1708 0.6617 0.4709 0.061 Uiso 1 1 calc R . .

loop_
_atom_site_aniso_label
_atom_site_aniso_U_11
_atom_site_aniso_U_22
_atom_site_aniso_U_33
_atom_site_aniso_U_23
_atom_site_aniso_U_13
_atom_site_aniso_U_12
Br1 0.0590(3) 0.0412(3) 0.0305(2) 0.00556(17) 0.01108(18) 0.02528(17)
S2 0.0282(4) 0.0466(6) 0.0263(5) 0.0048(4) 0.0057(3) 0.0013(4)
C3 0.0303(16) 0.0218(16) 0.0227(18) 0.0006(13) 0.0039(13) 0.0033(13)
C4 0.0330(16) 0.0170(15) 0.0189(17) -0.0001(13) 0.0043(13) 0.0057(13)
N5 0.0264(13) 0.0195(13) 0.0202(14) 0.0013(11) 0.0045(10) 0.0033(10)
C6 0.0203(14) 0.0201(16) 0.0223(17) 0.0001(14) 0.0041(12) -0.0013(12)
N7 0.0242(12) 0.0189(13) 0.0180(14) -0.0012(11) 0.0028(10) 0.0000(10)
C8 0.0302(16) 0.0197(16) 0.0152(15) -0.0012(13) 0.0042(12) 0.0013(12)
C9 0.0256(15) 0.0275(17) 0.0209(17) 0.0024(14) 0.0029(12) 0.0004(13)
C10 0.0320(17) 0.0297(18) 0.0247(18) 0.0015(15) 0.0090(14) 0.0047(14)
C11 0.047(2) 0.0239(18) 0.028(2) -0.0021(15) 0.0149(16) 0.0061(15)
C12 0.0404(18) 0.0228(17) 0.030(2) -0.0074(15) 0.0083(15) -0.0037(14)
C13 0.0317(16) 0.0216(16) 0.0253(18) -0.0001(14) 0.0055(13) -0.0007(13)
C14 0.0333(18) 0.0297(19) 0.039(2) -0.0079(17) 0.0102(15) -0.0083(15)
C15 0.034(2) 0.047(2) 0.060(3) -0.002(2) -0.0035(19) -0.0040(17)
C17 0.043(2) 0.091(4) 0.051(3) 0.018(3) 0.005(2) -0.030(2)
C18 0.0257(16) 0.037(2) 0.035(2) -0.0057(16) 0.0061(14) -0.0055(14)
C19 0.046(2) 0.071(3) 0.044(3) 0.005(2) -0.0116(19) -0.024(2)
C20 0.068(3) 0.053(3) 0.042(3) 0.006(2) 0.005(2) -0.031(2)
C21 0.0312(16) 0.0231(16) 0.0195(17) 0.0029(14) 0.0007(13) -0.0007(13)
C22 0.0283(16) 0.0289(18) 0.0261(19) 0.0051(15) 0.0041(13) 0.0080(13)
C23 0.0345(17) 0.0203(16) 0.0229(18) 0.0024(14) 0.0084(13) 0.0057(13)
C24 0.0277(16) 0.0263(17) 0.031(2) -0.0022(15) 0.0037(14) 0.0050(14)
C25 0.0401(19) 0.0259(18) 0.029(2) -0.0022(15) -0.0055(15) 0.0009(15)
C26 0.050(2) 0.0257(18) 0.0179(18) -0.0009(14) 0.0013(15) 0.0027(15)
C27 0.0432(19) 0.0267(18) 0.0206(18) -0.0003(14) 0.0083(15) 0.0023(14)
C28 0.0368(19) 0.051(2) 0.038(2) 0.0090(19) 0.0180(17) 0.0056(17)

loop_
_atom_type_symbol
_atom_type_description
_atom_type_scat_dispersion_real
_atom_type_scat_dispersion_imag
_atom_type_scat_source
C C 0.0033 0.0016 'International Tables Vol C Tables 4.2.6.8 and 6.1.1.4'
H H 0.0000 0.0000 'International Tables Vol C Tables 4.2.6.8 and 6.1.1.4'
N N 0.0061 0.0033 'International Tables Vol C Tables 4.2.6.8 and 6.1.1.4'
S S 0.1246 0.1234 'International Tables Vol C Tables 4.2.6.8 and 6.1.1.4'
Br Br -0.2901 2.4595 'International Tables Vol C Tables 4.2.6.8 and 6.1.1.4'

loop_
_geom_angle_atom_site_label_1
_geom_angle_atom_site_label_2
_geom_angle_atom_site_label_3
_geom_angle
_geom_angle_site_symmetry_1
_geom_angle_site_symmetry_3
_geom_angle_publ_flag
C3 S2 C28 103.81(18) . . ?
C27 C3 C4 117.9(3) . . ?
C27 C3 S2 125.7(3) . . ?
C4 C3 S2 116.3(3) . . ?
C24 C4 C3 121.2(3) . . ?
C24 C4 N5 120.2(3) . . ?
C3 C4 N5 118.6(3) . . ?
C6 N5 C4 120.4(3) . . ?
C6 N5 C23 120.0(3) . . ?
C4 N5 C23 119.5(2) . . ?
N7 C6 N5 123.5(3) . . ?
C6 N7 C8 120.4(3) . . ?
C6 N7 C21 122.2(3) . . ?
C8 N7 C21 117.2(2) . . ?
C13 C8 C9 123.2(3) . . ?
C13 C8 N7 118.7(3) . . ?
C9 C8 N7 118.1(3) . . ?
C10 C9 C8 116.5(3) . . ?
C10 C9 C18 121.0(3) . . ?
C8 C9 C18 122.5(3) . . ?
C11 C10 C9 121.5(3) . . ?
C10 C11 C12 120.8(3) . . ?
C11 C12 C13 120.8(3) . . ?
C12 C13 C8 117.1(3) . . ?
C12 C13 C14 121.0(3) . . ?
C8 C13 C14 121.8(3) . . ?
C13 C14 C17 110.5(3) . . ?
C13 C14 C15 112.3(3) . . ?
C17 C14 C15 110.3(3) . . ?
C9 C18 C20 113.7(3) . . ?
C9 C18 C19 110.3(3) . . ?
C20 C18 C19 110.1(3) . . ?
N7 C21 C22 110.4(3) . . ?
C21 C22 C23 110.1(3) . . ?
N5 C23 C22 109.3(3) . . ?
C4 C24 C25 120.4(3) . . ?
C26 C25 C24 118.7(3) . . ?
C27 C26 C25 121.2(3) . . ?
C26 C27 C3 120.5(3) . . ?

loop_
_geom_bond_atom_site_label_1
_geom_bond_atom_site_label_2
_geom_bond_distance
_geom_bond_site_symmetry_2
_geom_bond_publ_flag
S2 C3 1.759(3) . ?
S2 C28 1.802(4) . ?
C3 C27 1.393(5) . ?
C3 C4 1.406(5) . ?
C4 C24 1.380(5) . ?
C4 N5 1.434(4) . ?
N5 C6 1.325(4) . ?
N5 C23 1.484(4) . ?
C6 N7 1.310(4) . ?
N7 C8 1.446(4) . ?
N7 C21 1.480(4) . ?
C8 C13 1.399(4) . ?
C8 C9 1.405(4) . ?
C9 C10 1.398(5) . ?
C9 C18 1.507(5) . ?
C10 C11 1.367(5) . ?
C11 C12 1.383(5) . ?
C12 C13 1.394(5) . ?
C13 C14 1.519(4) . ?
C14 C17 1.527(6) . ?
C14 C15 1.528(5) . ?
C18 C20 1.507(5) . ?
C18 C19 1.528(5) . ?
C21 C22 1.512(4) . ?
C22 C23 1.512(5) . ?
C24 C25 1.389(5) . ?
C25 C26 1.389(5) . ?
C26 C27 1.387(5) . ?

loop_
_cod_related_entry_id
_cod_related_entry_database
_cod_related_entry_code
1 ChemSpider 30652616
